data_2216304
loop_
_publ_author_name
'Abbasi, Alireza'
'Mohammadi Ziarani, Ghodsi'
'Badiei, Alireza'
'Khaniani, Yeganeh'

_publ_section_title
;
 <i>N</i>,<i>N</i>'-Bis(2,4-dichlorobenzylidene)ethylenediamine
;
_journal_coeditor_code BT2596
_journal_issue 12
_journal_name_full 'Acta Crystallographica Section E'
_journal_page_first o4736
_journal_page_last o4736
_journal_paper_doi 10.1107/S1600536807057030
_journal_volume 63
_journal_year 2007
_chemical_formula_iupac 'C16 H12 Cl4 N2'
_chemical_formula_moiety 'C16 H12 Cl4 N2'
_chemical_formula_sum 'C16 H12 Cl4 N2'
_chemical_formula_weight 374.08
_chemical_name_systematic
;
N,N'-Bis(2,4-dichlorobenzylidene)ethylenediamine
;
_space_group_IT_number 14
_symmetry_cell_setting monoclinic
_symmetry_space_group_name_Hall '-P 2yn'
_symmetry_space_group_name_H-M 'P 1 21/n 1'
_atom_sites_solution_hydrogens geom
_atom_sites_solution_primary direct
_atom_sites_solution_secondary difmap
_audit_creation_method SHELXL-97
_cell_angle_alpha 90.00
_cell_angle_beta 115.52(2)
_cell_angle_gamma 90.00
_cell_formula_units_Z 2
_cell_length_a 13.572(2)
_cell_length_b 4.4991(7)
_cell_length_c 14.623(2)
_cell_measurement_reflns_used 4934
_cell_measurement_temperature 290(2)
_cell_measurement_theta_max 26.0
_cell_measurement_theta_min 3.4
_cell_volume 805.8(2)
_computing_cell_refinement 'IPDS Software (Stoe & Cie, 1997)'
_computing_data_collection 'IPDS Software (Stoe & Cie, 1997)'
_computing_data_reduction 'IPDS Software (Stoe & Cie, 1997)'
_computing_molecular_graphics 'DIAMOND (Brandenburg, 2001)'
_computing_publication_material 'PLATON (Spek, 2003)'
_computing_structure_refinement 'SHELXL97 (Sheldrick, 1997)'
_computing_structure_solution 'SHELXS97 (Sheldrick, 1997)'
_diffrn_ambient_temperature 290(2)
_diffrn_measured_fraction_theta_full 0.956
_diffrn_measured_fraction_theta_max 0.957
_diffrn_measurement_device_type 'STOE IPDS'
_diffrn_measurement_method 'Area detector - phi oscillation'
_diffrn_radiation_monochromator graphite
_diffrn_radiation_source 'fine-focus sealed tube'
_diffrn_radiation_type MoK\a
_diffrn_radiation_wavelength 0.71073
_diffrn_reflns_av_R_equivalents 0.0507
_diffrn_reflns_av_sigmaI/netI 0.0719
_diffrn_reflns_limit_h_max 16
_diffrn_reflns_limit_h_min -16
_diffrn_reflns_limit_k_max 5
_diffrn_reflns_limit_k_min -2
_diffrn_reflns_limit_l_max 18
_diffrn_reflns_limit_l_min -17
_diffrn_reflns_number 5165
_diffrn_reflns_theta_full 25.00
_diffrn_reflns_theta_max 26.00
_diffrn_reflns_theta_min 4.19
_diffrn_standards_number 0
_exptl_absorpt_coefficient_mu 0.730
_exptl_absorpt_correction_T_max 0.8367
_exptl_absorpt_correction_T_min 0.7806
_exptl_absorpt_correction_type numerical
_exptl_absorpt_process_details '(X-RED32; Stoe & Cie, 1997)'
_exptl_crystal_colour colorless
_exptl_crystal_density_diffrn 1.542
_exptl_crystal_density_method 'not measured'
_exptl_crystal_description needle
_exptl_crystal_F_000 380
_exptl_crystal_size_max 0.18
_exptl_crystal_size_mid 0.10
_exptl_crystal_size_min 0.08
_refine_diff_density_max 0.984
_refine_diff_density_min -0.398
_refine_ls_extinction_method none
_refine_ls_goodness_of_fit_ref 1.472
_refine_ls_hydrogen_treatment constr
_refine_ls_matrix_type full
_refine_ls_number_parameters 100
_refine_ls_number_reflns 1525
_refine_ls_number_restraints 0
_refine_ls_restrained_S_all 1.472
_refine_ls_R_factor_all 0.1334
_refine_ls_R_factor_gt 0.0966
_refine_ls_shift/su_max 0.000
_refine_ls_shift/su_mean 0.000
_refine_ls_structure_factor_coef Fsqd
_refine_ls_weighting_details 'calc w=1/[\s^2^(Fo^2^)+(0.0900P)^2^] where P=(Fo^2^+2Fc^2^)/3'
_refine_ls_weighting_scheme calc
_refine_ls_wR_factor_gt 0.2390
_refine_ls_wR_factor_ref 0.2477
_reflns_number_gt 845
_reflns_number_total 1525
_reflns_threshold_expression I>2\s(I)
_cod_data_source_file bt2596.cif
_cod_data_source_block I
_cod_original_sg_symbol_H-M 'P 21/n'
_cod_database_code 2216304
_cod_database_fobs_code 2216304

loop_
_symmetry_equiv_pos_as_xyz
'x, y, z'
'-x+1/2, y+1/2, -z+1/2'
'-x, -y, -z'
'x-1/2, -y-1/2, z-1/2'

loop_
_atom_site_type_symbol
_atom_site_label
_atom_site_fract_x
_atom_site_fract_y
_atom_site_fract_z
_atom_site_U_iso_or_equiv
_atom_site_adp_type
_atom_site_calc_flag
_atom_site_refinement_flags
_atom_site_occupancy
Cl Cl1 -0.20151(17) -0.0529(5) -0.02731(15) 0.0671(8) Uani d . 1
Cl Cl2 0.13294(15) 0.6230(5) 0.20624(15) 0.0658(8) Uani d . 1
N N1 -0.0545(5) 0.8441(12) 0.3714(4) 0.0501(15) Uani d . 1
C C1 -0.0077(7) 1.0651(15) 0.4500(5) 0.056(2) Uani d . 1
H H1A -0.0558 1.2362 0.4343 0.067 Uiso calc R 1
H H1B 0.0620 1.1305 0.4539 0.067 Uiso calc R 1
C C2 -0.0076(6) 0.7871(14) 0.3163(5) 0.0463(17) Uani d . 1
H H2 0.0575 0.8840 0.3290 0.056 Uiso calc R 1
C C3 -0.0506(5) 0.5762(13) 0.2336(5) 0.0372(15) Uani d . 1
C C4 -0.1551(5) 0.4606(14) 0.2042(5) 0.0423(16) Uani d . 1
H H4 -0.1949 0.5189 0.2394 0.051 Uiso calc R 1
C C5 -0.2006(6) 0.2677(14) 0.1269(5) 0.0442(17) Uani d . 1
H H5 -0.2702 0.1928 0.1097 0.053 Uiso calc R 1
C C6 -0.1431(6) 0.1822(14) 0.0733(5) 0.0443(16) Uani d . 1
C C7 -0.0405(6) 0.2928(14) 0.1000(5) 0.0482(18) Uani d . 1
H H7 -0.0011 0.2337 0.0646 0.058 Uiso calc R 1
C C8 0.0049(5) 0.4922(13) 0.1794(4) 0.0355(15) Uani d . 1

loop_
_atom_site_aniso_label
_atom_site_aniso_U_11
_atom_site_aniso_U_22
_atom_site_aniso_U_33
_atom_site_aniso_U_12
_atom_site_aniso_U_13
_atom_site_aniso_U_23
Cl1 0.0817(16) 0.0768(14) 0.0482(12) -0.0135(11) 0.0330(11) -0.0191(10)
Cl2 0.0442(11) 0.0989(17) 0.0649(14) -0.0075(10) 0.0333(10) -0.0062(11)
N1 0.058(4) 0.059(3) 0.038(3) -0.010(3) 0.025(3) -0.009(3)
C1 0.071(5) 0.061(5) 0.038(4) -0.012(4) 0.024(4) -0.007(3)
C2 0.050(4) 0.050(4) 0.040(4) 0.000(3) 0.021(4) 0.006(3)
C3 0.037(4) 0.041(3) 0.036(4) 0.004(3) 0.017(3) 0.004(3)
C4 0.045(4) 0.052(4) 0.035(4) 0.003(3) 0.022(3) 0.001(3)
C5 0.044(4) 0.055(4) 0.036(4) -0.003(3) 0.020(3) -0.002(3)
C6 0.053(4) 0.045(4) 0.039(4) -0.001(3) 0.023(3) 0.003(3)
C7 0.049(4) 0.064(4) 0.039(4) 0.009(4) 0.027(4) 0.003(4)
C8 0.031(3) 0.046(4) 0.033(4) 0.010(3) 0.018(3) 0.013(3)

loop_
_atom_type_symbol
_atom_type_description
_atom_type_scat_dispersion_real
_atom_type_scat_dispersion_imag
_atom_type_scat_source
C C 0.0033 0.0016 'International Tables Vol C Tables 4.2.6.8 and 6.1.1.4'
H H 0.0000 0.0000 'International Tables Vol C Tables 4.2.6.8 and 6.1.1.4'
Cl Cl 0.1484 0.1585 'International Tables Vol C Tables 4.2.6.8 and 6.1.1.4'
N N 0.0061 0.0033 'International Tables Vol C Tables 4.2.6.8 and 6.1.1.4'

loop_
_geom_angle_atom_site_label_1
_geom_angle_atom_site_label_2
_geom_angle_atom_site_label_3
_geom_angle_site_symmetry_1
_geom_angle_site_symmetry_3
_geom_angle
C2 N1 C1 . . 118.9(6)
N1 C1 C1 . 3_576 109.6(7)
N1 C1 H1A . . 109.8
C1 C1 H1A 3_576 . 109.8
N1 C1 H1B . . 109.8
C1 C1 H1B 3_576 . 109.8
H1A C1 H1B . . 108.2
N1 C2 C3 . . 122.7(6)
N1 C2 H2 . . 118.7
C3 C2 H2 . . 118.7
C8 C3 C4 . . 117.6(6)
C8 C3 C2 . . 122.9(6)
C4 C3 C2 . . 119.5(6)
C5 C4 C3 . . 122.5(6)
C5 C4 H4 . . 118.8
C3 C4 H4 . . 118.8
C4 C5 C6 . . 119.4(6)
C4 C5 H5 . . 120.3
C6 C5 H5 . . 120.3
C7 C6 C5 . . 119.5(6)
C7 C6 Cl1 . . 120.6(5)
C5 C6 Cl1 . . 119.8(5)
C6 C7 C8 . . 120.4(6)
C6 C7 H7 . . 119.8
C8 C7 H7 . . 119.8
C3 C8 C7 . . 120.6(6)
C3 C8 Cl2 . . 122.2(5)
C7 C8 Cl2 . . 117.2(5)

loop_
_geom_bond_atom_site_label_1
_geom_bond_atom_site_label_2
_geom_bond_site_symmetry_2
_geom_bond_distance
Cl1 C6 . 1.705(7)
Cl2 C8 . 1.712(6)
N1 C2 . 1.248(8)
N1 C1 . 1.444(8)
C1 C1 3_576 1.503(13)
C1 H1A . 0.9700
C1 H1B . 0.9700
C2 C3 . 1.448(9)
C2 H2 . 0.9300
C3 C8 . 1.361(9)
C3 C4 . 1.393(9)
C4 C5 . 1.347(9)
C4 H4 . 0.9300
C5 C6 . 1.377(9)
C5 H5 . 0.9300
C6 C7 . 1.367(9)
C7 C8 . 1.384(9)
C7 H7 . 0.9300

loop_
_geom_torsion_atom_site_label_1
_geom_torsion_atom_site_label_2
_geom_torsion_atom_site_label_3
_geom_torsion_atom_site_label_4
_geom_torsion_site_symmetry_4
_geom_torsion
C2 N1 C1 C1 3_576 -126.3(9)
C1 N1 C2 C3 . -177.9(6)
N1 C2 C3 C8 . -173.6(6)
N1 C2 C3 C4 . 9.0(9)
C8 C3 C4 C5 . 1.4(10)
C2 C3 C4 C5 . 178.9(6)
C3 C4 C5 C6 . -0.8(10)
C4 C5 C6 C7 . 0.5(10)
C4 C5 C6 Cl1 . -177.9(5)
C5 C6 C7 C8 . -0.8(10)
Cl1 C6 C7 C8 . 177.6(5)
C4 C3 C8 C7 . -1.7(9)
C2 C3 C8 C7 . -179.1(5)
C4 C3 C8 Cl2 . 178.9(4)
C2 C3 C8 Cl2 . 1.5(9)
C6 C7 C8 C3 . 1.5(9)
C6 C7 C8 Cl2 . -179.1(5)
